data_7010098
loop_
_publ_author_name
'Dutta, Swati'
'Peng, Shie-Ming'
'Bhattacharya, Samaresh'

_publ_section_title
;
 Synthesis, structure and redox properties of some 2-(arylazo)phenolate
 complexes of rhodium(III)&#x200A;&#x2020;
;
_journal_issue 24
_journal_name_full 'Journal of the Chemical Society, Dalton Transactions'
_journal_page_first 4623
_journal_paper_doi 10.1039/b005902l
_journal_year 2000
_chemical_formula_sum 'C49 H39 Cl N3 O3 P2 Rh'
_chemical_formula_weight 918.13
_chemical_name_systematic
;
?
;
_space_group_IT_number 14
_symmetry_cell_setting monoclinic
_symmetry_space_group_name_Hall '-P 2yn'
_symmetry_space_group_name_H-M 'P 1 21/n 1'
_atom_sites_solution_hydrogens geom
_atom_sites_solution_primary direct
_atom_sites_solution_secondary difmap
_audit_creation_method SHELXL
_cell_angle_alpha 90.00
_cell_angle_beta 96.744(1)
_cell_angle_gamma 90.00
_cell_formula_units_Z 4
_cell_length_a 11.9111(2)
_cell_length_b 16.9049(3)
_cell_length_c 21.4067(3)
_cell_measurement_reflns_used 8059
_cell_measurement_temperature 295(2)
_cell_volume 4280.54(12)
_computing_cell_refinement 'Siemens SAINT'
_computing_data_collection 'Siemens SMART'
_computing_data_reduction 'Siemens SAINT'
_computing_molecular_graphics 'Siemens SHELXTL'
_computing_publication_material 'Siemens SHELXTL'
_computing_structure_refinement 'SHELXL-93 (Sheldrick, 1993)'
_computing_structure_solution 'SHELXS-86 (Sheldrick, 1990)'
_diffrn_ambient_temperature 295(2)
_diffrn_measurement_device 'Siemens SMART CCD'
_diffrn_measurement_method '\w scans'
_diffrn_radiation_monochromator graphite
_diffrn_radiation_source 'fine-focus sealed tube'
_diffrn_radiation_type MoK\a
_diffrn_radiation_wavelength 0.71073
_diffrn_reflns_av_R_equivalents 0.0449
_diffrn_reflns_av_sigmaI/netI 0.0385
_diffrn_reflns_limit_h_max 14
_diffrn_reflns_limit_h_min -14
_diffrn_reflns_limit_k_max 21
_diffrn_reflns_limit_k_min -21
_diffrn_reflns_limit_l_max 26
_diffrn_reflns_limit_l_min -25
_diffrn_reflns_number 29308
_diffrn_reflns_theta_max 26.37
_diffrn_reflns_theta_min 1.54
_diffrn_standards_decay_% 0
_exptl_absorpt_coefficient_mu 0.582
_exptl_absorpt_correction_T_max 0.8621
_exptl_absorpt_correction_T_min 0.5219
_exptl_absorpt_correction_type ' empirical used sadabs'
_exptl_crystal_colour green
_exptl_crystal_density_diffrn 1.425
_exptl_crystal_density_meas ?
_exptl_crystal_description plate
_exptl_crystal_F_000 1880
_exptl_crystal_size_max 0.48
_exptl_crystal_size_mid 0.14
_exptl_crystal_size_min 0.05
_refine_diff_density_max 0.435
_refine_diff_density_min -0.387
_refine_diff_density_rms 0.064
_refine_ls_extinction_coef 0.00034(9)
_refine_ls_extinction_expression Fc^*^=kFc[1+0.001xFc^2^\l^3^/sin(2\q)]^-1/4^
_refine_ls_extinction_method SHELXL
_refine_ls_goodness_of_fit_all 1.044
_refine_ls_goodness_of_fit_obs 1.088
_refine_ls_matrix_type full
_refine_ls_number_parameters 533
_refine_ls_number_reflns 7943
_refine_ls_number_restraints 0
_refine_ls_restrained_S_all 1.085
_refine_ls_restrained_S_obs 1.088
_refine_ls_R_factor_all 0.0636
_refine_ls_R_factor_obs 0.0348
_refine_ls_shift/esd_max -0.006
_refine_ls_shift/esd_mean 0.001
_refine_ls_structure_factor_coef Fsqd
_refine_ls_weighting_details 'w=1/[\s^2^(Fo^2^)+(0.0436P)^2^+1.4020P] where P=(Fo^2^+2Fc^2^)/3'
_refine_ls_weighting_scheme calc
_refine_ls_wR_factor_all 0.0982
_refine_ls_wR_factor_obs 0.0823
_reflns_number_observed 6261
_reflns_number_total 8742
_reflns_observed_criterion >2sigma(I)
_cod_data_source_file b005902l.txt
_cod_data_source_block ic6513
_cod_depositor_comments
;
The following automatic conversions were performed:
'_symmetry_cell_setting' value 'Monoclinic' changed to 'monoclinic'
according to '/home/saulius/struct/CIF-dictionaries/cif_core.dic'
dictionary named 'cif_core.dic' version 2.4.1 from 2010-06-29.

Automatic conversion script
Id: cif_fix_enum 1527 2010-12-29 10:47:43Z saulius 

The following automatic conversions were performed:

'_exptl_crystal_density_meas' value 'not_measured' was changed to '?'
- the value is perceived as not measured.

Automatic conversion script
Id: cif_fix_values 3008 2015-01-20 13:52:24Z robertas 

The following automatic conversions were performed:

'_refine_ls_weighting_scheme' value 'calc
w=1/[\s^2^(Fo^2^)+(0.0436P)^2^+1.4020P] where P=(Fo^2^+2Fc^2^)/3' was
changed to 'calc'. New tag '_refine_ls_weighting_details' was
created. The value of the new tag was set to
'w=1/[\s^2^(Fo^2^)+(0.0436P)^2^+1.4020P] where P=(Fo^2^+2Fc^2^)/3'.

Automatic conversion script
Id: cif_fix_values 3143 2015-03-26 13:38:13Z robertas 
;
_cod_original_sg_symbol_H-M P2(1)/n
_cod_database_code 7010098

loop_
_symmetry_equiv_pos_as_xyz
'x, y, z'
'-x+1/2, y+1/2, -z+1/2'
'-x, -y, -z'
'x-1/2, -y-1/2, z-1/2'

loop_
_atom_site_aniso_label
_atom_site_aniso_U_11
_atom_site_aniso_U_22
_atom_site_aniso_U_33
_atom_site_aniso_U_23
_atom_site_aniso_U_13
_atom_site_aniso_U_12
Rh 0.03145(12) 0.03327(12) 0.03933(13) -0.00316(9) 0.00733(9) 0.00042(9)
Cl 0.0506(5) 0.0371(4) 0.0715(5) 0.0004(4) 0.0094(4) -0.0013(3)
P1 0.0317(4) 0.0338(4) 0.0400(4) -0.0041(3) 0.0063(3) 0.0031(3)
P2 0.0307(4) 0.0397(4) 0.0429(4) -0.0051(3) 0.0065(3) -0.0018(3)
O1 0.0524(13) 0.0485(13) 0.0439(12) -0.0061(10) 0.0097(10) 0.0017(10)
O2 0.178(4) 0.116(3) 0.054(2) -0.013(2) 0.047(2) -0.016(2)
O3 0.210(4) 0.079(2) 0.070(2) 0.013(2) 0.053(2) -0.010(2)
N1 0.0260(11) 0.0379(12) 0.0441(14) -0.0002(10) 0.0080(10) 0.0007(9)
N2 0.0365(13) 0.0373(13) 0.0502(14) -0.0035(11) 0.0112(11) -0.0008(10)
N3 0.090(2) 0.093(3) 0.043(2) -0.003(2) 0.020(2) -0.011(2)
C1 0.0304(15) 0.061(2) 0.043(2) -0.0001(15) 0.0029(13) 0.0045(14)
C2 0.052(2) 0.083(3) 0.045(2) 0.000(2) 0.008(2) 0.006(2)
C3 0.057(2) 0.096(3) 0.050(2) 0.023(2) 0.012(2) 0.002(2)
C4 0.057(2) 0.066(2) 0.060(2) 0.021(2) 0.009(2) 0.000(2)
C5 0.045(2) 0.052(2) 0.060(2) 0.011(2) 0.007(2) 0.0019(15)
C6 0.0326(15) 0.047(2) 0.044(2) 0.0083(13) 0.0064(13) 0.0021(13)
C7 0.0326(14) 0.040(2) 0.042(2) -0.0074(12) 0.0094(12) -0.0042(12)
C8 0.053(2) 0.043(2) 0.061(2) -0.0126(15) 0.016(2) -0.0081(14)
C9 0.064(2) 0.060(2) 0.052(2) -0.022(2) 0.020(2) -0.010(2)
C10 0.051(2) 0.061(2) 0.044(2) -0.002(2) 0.0128(15) -0.009(2)
C11 0.044(2) 0.044(2) 0.046(2) -0.0019(14) 0.0088(14) -0.0019(13)
C12 0.0312(14) 0.039(2) 0.042(2) -0.0048(12) 0.0069(12) -0.0013(12)
C13 0.108(4) 0.085(3) 0.092(3) 0.040(3) 0.020(3) -0.011(3)
C14 0.0333(15) 0.040(2) 0.042(2) -0.0011(12) 0.0040(12) 0.0022(12)
C15 0.037(2) 0.049(2) 0.074(2) -0.010(2) 0.019(2) -0.0029(14)
C16 0.062(2) 0.043(2) 0.105(3) -0.013(2) 0.033(2) -0.008(2)
C17 0.075(3) 0.056(2) 0.103(3) 0.002(2) 0.044(2) -0.012(2)
C18 0.083(3) 0.072(3) 0.080(3) -0.001(2) 0.050(2) -0.003(2)
C19 0.065(2) 0.048(2) 0.055(2) -0.0050(15) 0.023(2) 0.000(2)
C20 0.038(2) 0.0334(14) 0.048(2) -0.0044(12) 0.0104(13) 0.0016(12)
C21 0.042(2) 0.058(2) 0.064(2) -0.020(2) 0.002(2) 0.006(2)
C22 0.056(2) 0.064(2) 0.074(2) -0.031(2) 0.011(2) 0.005(2)
C23 0.057(2) 0.047(2) 0.079(3) -0.006(2) 0.030(2) 0.009(2)
C24 0.044(2) 0.049(2) 0.065(2) 0.008(2) 0.016(2) 0.0116(15)
C25 0.040(2) 0.043(2) 0.054(2) -0.0006(14) 0.0071(14) 0.0066(13)
C26 0.0359(15) 0.046(2) 0.040(2) -0.0042(13) 0.0057(12) 0.0076(12)
C27 0.056(2) 0.055(2) 0.048(2) 0.003(2) 0.005(2) 0.003(2)
C28 0.077(3) 0.073(2) 0.052(2) 0.014(2) 0.011(2) 0.011(2)
C29 0.083(3) 0.092(3) 0.042(2) -0.005(2) 0.005(2) 0.020(2)
C30 0.075(3) 0.086(3) 0.057(2) -0.021(2) -0.004(2) -0.005(2)
C31 0.061(2) 0.068(2) 0.046(2) -0.008(2) 0.004(2) -0.003(2)
C32 0.034(2) 0.065(2) 0.045(2) -0.0080(15) 0.0064(13) -0.0079(14)
C33 0.049(2) 0.079(3) 0.069(2) 0.013(2) 0.016(2) -0.003(2)
C34 0.062(3) 0.130(4) 0.072(3) 0.030(3) 0.019(2) -0.014(3)
C35 0.081(3) 0.149(5) 0.060(3) -0.002(3) 0.026(2) -0.037(3)
C36 0.086(3) 0.126(4) 0.098(4) -0.035(3) 0.055(3) -0.015(3)
C37 0.062(2) 0.085(3) 0.078(3) -0.014(2) 0.032(2) -0.001(2)
C38 0.0300(15) 0.042(2) 0.055(2) -0.0009(14) 0.0078(13) -0.0014(12)
C39 0.039(2) 0.049(2) 0.076(2) -0.009(2) 0.001(2) 0.0016(14)
C40 0.048(2) 0.050(2) 0.111(3) -0.010(2) 0.010(2) 0.001(2)
C41 0.067(3) 0.055(2) 0.116(4) 0.024(2) 0.013(3) -0.002(2)
C42 0.075(3) 0.075(3) 0.069(3) 0.025(2) 0.007(2) -0.006(2)
C43 0.054(2) 0.051(2) 0.059(2) 0.003(2) 0.010(2) -0.007(2)
C44 0.042(2) 0.0377(15) 0.044(2) -0.0010(13) 0.0029(13) -0.0038(13)
C45 0.046(2) 0.059(2) 0.046(2) -0.0020(15) 0.0046(15) -0.0120(15)
C46 0.062(2) 0.069(2) 0.057(2) 0.003(2) 0.001(2) -0.024(2)
C47 0.078(3) 0.056(2) 0.061(2) -0.010(2) -0.013(2) -0.013(2)
C48 0.066(2) 0.076(3) 0.076(3) -0.032(2) -0.003(2) 0.010(2)
C49 0.045(2) 0.066(2) 0.070(2) -0.024(2) 0.002(2) 0.002(2)

loop_
_atom_site_label
_atom_site_type_symbol
_atom_site_fract_x
_atom_site_fract_y
_atom_site_fract_z
_atom_site_U_iso_or_equiv
_atom_site_thermal_displace_type
_atom_site_occupancy
_atom_site_calc_flag
_atom_site_refinement_flags
_atom_site_disorder_group
Rh Rh 0.55218(2) 0.409782(12) 0.809022(10) 0.03443(8) Uani 1 d . .
Cl Cl 0.56422(7) 0.54686(4) 0.78523(4) 0.0529(2) Uani 1 d . .
P1 P 0.35394(6) 0.41893(4) 0.78055(3) 0.0350(2) Uani 1 d . .
P2 P 0.75102(6) 0.40926(4) 0.83508(3) 0.0376(2) Uani 1 d . .
O1 O 0.5221(2) 0.41569(12) 0.90747(9) 0.0480(5) Uani 1 d . .
O2 O 0.6528(3) 0.3515(2) 0.51599(13) 0.1131(12) Uani 1 d . .
O3 O 0.6411(4) 0.4643(2) 0.55906(14) 0.1169(13) Uani 1 d . .
N1 N 0.5422(2) 0.29698(13) 0.82674(11) 0.0357(5) Uani 1 d . .
N2 N 0.5563(2) 0.24422(13) 0.78483(12) 0.0408(5) Uani 1 d . .
N3 N 0.6392(3) 0.3931(2) 0.56064(14) 0.0742(9) Uani 1 d . .
C1 C 0.5085(2) 0.3432(2) 0.92638(14) 0.0450(7) Uani 1 d . .
C2 C 0.4827(3) 0.3261(2) 0.9877(2) 0.0597(9) Uani 1 d . .
H2A H 0.4787(3) 0.3669(2) 1.0165(2) 0.072 Uiso 1 calc R .
C3 C 0.4636(3) 0.2499(3) 1.0050(2) 0.0673(10) Uani 1 d . .
H3A H 0.4452(3) 0.2406(3) 1.0454(2) 0.081 Uiso 1 calc R .
C4 C 0.4706(3) 0.1851(2) 0.9647(2) 0.0606(9) Uani 1 d . .
C5 C 0.4986(3) 0.1992(2) 0.9061(2) 0.0522(8) Uani 1 d . .
H5A H 0.5049(3) 0.1572(2) 0.8786(2) 0.063 Uiso 1 calc R .
C6 C 0.5181(2) 0.2770(2) 0.88651(14) 0.0411(7) Uani 1 d . .
C7 C 0.5780(2) 0.2819(2) 0.72882(13) 0.0379(6) Uani 1 d . .
C8 C 0.6015(3) 0.2355(2) 0.67784(15) 0.0511(8) Uani 1 d . .
H8A H 0.6030(3) 0.1806(2) 0.68106(15) 0.061 Uiso 1 calc R .
C9 C 0.6223(3) 0.2719(2) 0.6229(2) 0.0576(9) Uani 1 d . .
H9A H 0.6387(3) 0.2423(2) 0.5885(2) 0.069 Uiso 1 calc R .
C10 C 0.6182(3) 0.3533(2) 0.62021(15) 0.0515(8) Uani 1 d . .
C11 C 0.5975(2) 0.4008(2) 0.67002(14) 0.0442(7) Uani 1 d . .
H11A H 0.5973(2) 0.4556(2) 0.66618(14) 0.053 Uiso 1 calc R .
C12 C 0.5772(2) 0.3650(2) 0.72593(13) 0.0372(6) Uani 1 d . .
C13 C 0.4443(4) 0.1028(2) 0.9857(2) 0.0944(14) Uani 1 d . .
H13A H 0.4264(4) 0.1045(2) 1.0283(2) 0.142 Uiso 1 calc R .
H13B H 0.5087(4) 0.0693(2) 0.9834(2) 0.142 Uiso 1 calc R .
H13C H 0.3808(4) 0.0822(2) 0.9588(2) 0.142 Uiso 1 calc R .
C14 C 0.2709(2) 0.3391(2) 0.80957(13) 0.0383(6) Uani 1 d . .
C15 C 0.2828(2) 0.2619(2) 0.7889(2) 0.0524(8) Uani 1 d . .
H15A H 0.3340(2) 0.2511(2) 0.7604(2) 0.063 Uiso 1 calc R .
C16 C 0.2201(3) 0.2013(2) 0.8099(2) 0.0681(10) Uani 1 d . .
H16A H 0.2292(3) 0.1501(2) 0.7955(2) 0.082 Uiso 1 calc R .
C17 C 0.1445(3) 0.2158(2) 0.8519(2) 0.0752(11) Uani 1 d . .
H17A H 0.1022(3) 0.1747(2) 0.8661(2) 0.090 Uiso 1 calc R .
C18 C 0.1316(3) 0.2913(2) 0.8726(2) 0.0752(12) Uani 1 d . .
H18A H 0.0800(3) 0.3013(2) 0.9010(2) 0.090 Uiso 1 calc R .
C19 C 0.1939(3) 0.3528(2) 0.8522(2) 0.0546(8) Uani 1 d . .
H19A H 0.1843(3) 0.4037(2) 0.8670(2) 0.066 Uiso 1 calc R .
C20 C 0.2886(2) 0.5075(2) 0.80897(14) 0.0393(6) Uani 1 d . .
C21 C 0.3353(3) 0.5472(2) 0.8623(2) 0.0553(8) Uani 1 d . .
H21A H 0.4035(3) 0.5303(2) 0.8837(2) 0.066 Uiso 1 calc R .
C22 C 0.2803(3) 0.6124(2) 0.8838(2) 0.0644(10) Uani 1 d . .
H22A H 0.3119(3) 0.6390(2) 0.9197(2) 0.077 Uiso 1 calc R .
C23 C 0.1802(3) 0.6377(2) 0.8528(2) 0.0594(9) Uani 1 d . .
H23A H 0.1447(3) 0.6820(2) 0.8671(2) 0.071 Uiso 1 calc R .
C24 C 0.1311(3) 0.5978(2) 0.8001(2) 0.0522(8) Uani 1 d . .
H24A H 0.0621(3) 0.6145(2) 0.7795(2) 0.063 Uiso 1 calc R .
C25 C 0.1855(2) 0.5332(2) 0.77859(15) 0.0455(7) Uani 1 d . .
H25A H 0.1528(2) 0.5063(2) 0.74314(15) 0.055 Uiso 1 calc R .
C26 C 0.3136(2) 0.4229(2) 0.69531(13) 0.0404(7) Uani 1 d . .
C27 C 0.3521(3) 0.4864(2) 0.66318(15) 0.0533(8) Uani 1 d . .
H27A H 0.3950(3) 0.5256(2) 0.68516(15) 0.064 Uiso 1 calc R .
C28 C 0.3273(3) 0.4921(2) 0.5988(2) 0.0673(10) Uani 1 d . .
H28A H 0.3525(3) 0.5355(2) 0.5776(2) 0.081 Uiso 1 calc R .
C29 C 0.2656(4) 0.4339(3) 0.5658(2) 0.0729(11) Uani 1 d . .
H29A H 0.2498(4) 0.4377(3) 0.5223(2) 0.087 Uiso 1 calc R .
C30 C 0.2273(3) 0.3705(3) 0.5967(2) 0.0736(11) Uani 1 d . .
H30A H 0.1854(3) 0.3313(3) 0.5742(2) 0.088 Uiso 1 calc R .
C31 C 0.2506(3) 0.3644(2) 0.6615(2) 0.0585(9) Uani 1 d . .
H31A H 0.2242(3) 0.3212(2) 0.6824(2) 0.070 Uiso 1 calc R .
C32 C 0.8324(2) 0.4253(2) 0.76890(14) 0.0479(8) Uani 1 d . .
C33 C 0.8213(3) 0.4981(2) 0.7391(2) 0.0648(10) Uani 1 d . .
H33A H 0.7760(3) 0.5367(2) 0.7544(2) 0.078 Uiso 1 calc R .
C34 C 0.8759(3) 0.5147(3) 0.6873(2) 0.0871(14) Uani 1 d . .
H34A H 0.8666(3) 0.5638(3) 0.6678(2) 0.105 Uiso 1 calc R .
C35 C 0.9432(4) 0.4593(4) 0.6647(2) 0.095(2) Uani 1 d . .
H35A H 0.9802(4) 0.4704(4) 0.6298(2) 0.114 Uiso 1 calc R .
C36 C 0.9558(4) 0.3884(4) 0.6931(2) 0.100(2) Uani 1 d . .
H36A H 1.0010(4) 0.3505(4) 0.6768(2) 0.120 Uiso 1 calc R .
C37 C 0.9030(3) 0.3698(3) 0.7464(2) 0.0732(11) Uani 1 d . .
H37A H 0.9152(3) 0.3212(3) 0.7663(2) 0.088 Uiso 1 calc R .
C38 C 0.8017(2) 0.3174(2) 0.87417(15) 0.0423(7) Uani 1 d . .
C39 C 0.8060(3) 0.2468(2) 0.8412(2) 0.0552(8) Uani 1 d . .
H39A H 0.7841(3) 0.2459(2) 0.7981(2) 0.066 Uiso 1 calc R .
C40 C 0.8425(3) 0.1778(2) 0.8723(2) 0.0696(11) Uani 1 d . .
H40A H 0.8474(3) 0.1313(2) 0.8495(2) 0.084 Uiso 1 calc R .
C41 C 0.8716(3) 0.1775(2) 0.9359(2) 0.0789(12) Uani 1 d . .
H41A H 0.8963(3) 0.1310(2) 0.9564(2) 0.095 Uiso 1 calc R .
C42 C 0.8641(3) 0.2462(2) 0.9696(2) 0.0732(11) Uani 1 d . .
H42A H 0.8819(3) 0.2458(2) 1.0130(2) 0.088 Uiso 1 calc R .
C43 C 0.8300(3) 0.3158(2) 0.9390(2) 0.0547(8) Uani 1 d . .
H43A H 0.8261(3) 0.3621(2) 0.9622(2) 0.066 Uiso 1 calc R .
C44 C 0.8064(2) 0.4857(2) 0.89030(13) 0.0415(7) Uani 1 d . .
C45 C 0.9197(3) 0.5059(2) 0.89417(15) 0.0505(8) Uani 1 d . .
H45A H 0.9656(3) 0.4820(2) 0.86733(15) 0.061 Uiso 1 calc R .
C46 C 0.9650(3) 0.5609(2) 0.9375(2) 0.0631(9) Uani 1 d . .
H46A H 1.0413(3) 0.5739(2) 0.9402(2) 0.076 Uiso 1 calc R .
C47 C 0.8976(3) 0.5962(2) 0.9763(2) 0.0668(10) Uani 1 d . .
H47A H 0.9282(3) 0.6339(2) 1.0051(2) 0.080 Uiso 1 calc R .
C48 C 0.7856(3) 0.5774(2) 0.9736(2) 0.0738(11) Uani 1 d . .
H48A H 0.7408(3) 0.6017(2) 1.0008(2) 0.089 Uiso 1 calc R .
C49 C 0.7387(3) 0.5221(2) 0.9304(2) 0.0606(9) Uani 1 d . .
H49A H 0.6624(3) 0.5093(2) 0.9283(2) 0.073 Uiso 1 calc R .

loop_
_atom_type_symbol
_atom_type_description
_atom_type_scat_dispersion_real
_atom_type_scat_dispersion_imag
_atom_type_scat_source
C C 0.0033 0.0016 'International Tables Vol C Tables 4.2.6.8 and 6.1.1.4'
H H 0.0000 0.0000 'International Tables Vol C Tables 4.2.6.8 and 6.1.1.4'
N N 0.0061 0.0033 'International Tables Vol C Tables 4.2.6.8 and 6.1.1.4'
O O 0.0106 0.0060 'International Tables Vol C Tables 4.2.6.8 and 6.1.1.4'
P P 0.1023 0.0942 'International Tables Vol C Tables 4.2.6.8 and 6.1.1.4'
Cl Cl 0.1484 0.1585 'International Tables Vol C Tables 4.2.6.8 and 6.1.1.4'
Rh Rh -1.1178 0.9187 'International Tables Vol C Tables 4.2.6.8 and 6.1.1.4'

loop_
_geom_angle_atom_site_label_1
_geom_angle_atom_site_label_2
_geom_angle_atom_site_label_3
_geom_angle
_geom_angle_site_symmetry_1
_geom_angle_site_symmetry_3
_geom_angle_publ_flag
N1 Rh C12 79.69(10) . . ?
N1 Rh O1 80.57(9) . . ?
C12 Rh O1 160.25(10) . . ?
N1 Rh P2 91.87(6) . . ?
C12 Rh P2 87.64(8) . . ?
O1 Rh P2 92.62(6) . . ?
N1 Rh P1 91.84(6) . . ?
C12 Rh P1 92.52(8) . . ?
O1 Rh P1 88.50(6) . . ?
P2 Rh P1 176.25(3) . . ?
N1 Rh Cl 178.86(7) . . ?
C12 Rh Cl 99.20(8) . . ?
O1 Rh Cl 100.54(6) . . ?
P2 Rh Cl 88.30(3) . . ?
P1 Rh Cl 87.98(3) . . ?
C14 P1 C20 102.93(13) . . ?
C14 P1 C26 106.06(13) . . ?
C20 P1 C26 103.31(13) . . ?
C14 P1 Rh 115.27(9) . . ?
C20 P1 Rh 114.74(9) . . ?
C26 P1 Rh 113.24(9) . . ?
C44 P2 C32 102.31(14) . . ?
C44 P2 C38 103.30(14) . . ?
C32 P2 C38 107.64(14) . . ?
C44 P2 Rh 115.22(10) . . ?
C32 P2 Rh 115.05(10) . . ?
C38 P2 Rh 112.18(9) . . ?
C1 O1 Rh 107.3(2) . . ?
N2 N1 C6 122.1(2) . . ?
N2 N1 Rh 121.7(2) . . ?
C6 N1 Rh 116.2(2) . . ?
N1 N2 C7 109.4(2) . . ?
O3 N3 O2 123.6(3) . . ?
O3 N3 C10 118.8(3) . . ?
O2 N3 C10 117.6(4) . . ?
O1 C1 C6 122.1(3) . . ?
O1 C1 C2 121.9(3) . . ?
C6 C1 C2 116.0(3) . . ?
C3 C2 C1 120.4(3) . . ?
C2 C3 C4 123.1(3) . . ?
C5 C4 C3 118.0(3) . . ?
C5 C4 C13 121.4(4) . . ?
C3 C4 C13 120.5(3) . . ?
C4 C5 C6 120.4(3) . . ?
N1 C6 C5 124.2(3) . . ?
N1 C6 C1 113.8(3) . . ?
C5 C6 C1 122.0(3) . . ?
C8 C7 N2 119.0(3) . . ?
C8 C7 C12 121.8(3) . . ?
N2 C7 C12 119.2(2) . . ?
C9 C8 C7 119.3(3) . . ?
C8 C9 C10 118.3(3) . . ?
C9 C10 C11 123.9(3) . . ?
C9 C10 N3 118.6(3) . . ?
C11 C10 N3 117.5(3) . . ?
C10 C11 C12 118.6(3) . . ?
C11 C12 C7 118.1(3) . . ?
C11 C12 Rh 131.8(2) . . ?
C7 C12 Rh 110.0(2) . . ?
C15 C14 C19 117.7(3) . . ?
C15 C14 P1 120.4(2) . . ?
C19 C14 P1 121.8(2) . . ?
C16 C15 C14 121.1(3) . . ?
C17 C16 C15 120.5(3) . . ?
C18 C17 C16 119.3(3) . . ?
C17 C18 C19 121.0(3) . . ?
C18 C19 C14 120.4(3) . . ?
C21 C20 C25 118.8(3) . . ?
C21 C20 P1 121.9(2) . . ?
C25 C20 P1 119.2(2) . . ?
C20 C21 C22 120.0(3) . . ?
C23 C22 C21 120.4(3) . . ?
C22 C23 C24 120.4(3) . . ?
C23 C24 C25 119.3(3) . . ?
C24 C25 C20 121.0(3) . . ?
C27 C26 C31 118.9(3) . . ?
C27 C26 P1 117.4(2) . . ?
C31 C26 P1 123.7(2) . . ?
C28 C27 C26 120.5(3) . . ?
C29 C28 C27 120.1(4) . . ?
C30 C29 C28 120.2(3) . . ?
C29 C30 C31 120.3(4) . . ?
C30 C31 C26 120.0(3) . . ?
C37 C32 C33 118.1(3) . . ?
C37 C32 P2 124.7(3) . . ?
C33 C32 P2 117.2(2) . . ?
C34 C33 C32 121.5(4) . . ?
C35 C34 C33 120.1(5) . . ?
C36 C35 C34 119.5(4) . . ?
C35 C36 C37 122.0(5) . . ?
C32 C37 C36 118.8(4) . . ?
C43 C38 C39 118.1(3) . . ?
C43 C38 P2 120.1(2) . . ?
C39 C38 P2 121.7(2) . . ?
C40 C39 C38 120.5(3) . . ?
C41 C40 C39 120.6(4) . . ?
C40 C41 C42 119.7(4) . . ?
C41 C42 C43 120.3(4) . . ?
C42 C43 C38 120.8(3) . . ?
C45 C44 C49 119.2(3) . . ?
C45 C44 P2 119.3(2) . . ?
C49 C44 P2 121.5(2) . . ?
C46 C45 C44 120.5(3) . . ?
C47 C46 C45 119.7(3) . . ?
C46 C47 C48 121.1(3) . . ?
C47 C48 C49 120.0(4) . . ?
C48 C49 C44 119.5(3) . . ?

loop_
_geom_bond_atom_site_label_1
_geom_bond_atom_site_label_2
_geom_bond_distance
_geom_bond_site_symmetry_2
_geom_bond_publ_flag
Rh N1 1.951(2) . ?
Rh C12 1.987(3) . ?
Rh O1 2.181(2) . ?
Rh P2 2.3686(7) . ?
Rh P1 2.3734(7) . ?
Rh Cl 2.3805(8) . ?
P1 C14 1.824(3) . ?
P1 C20 1.824(3) . ?
P1 C26 1.833(3) . ?
P2 C44 1.823(3) . ?
P2 C32 1.828(3) . ?
P2 C38 1.832(3) . ?
O1 C1 1.307(4) . ?
O2 N3 1.213(4) . ?
O3 N3 1.203(4) . ?
N1 N2 1.290(3) . ?
N1 C6 1.386(3) . ?
N2 C7 1.408(4) . ?
N3 C10 1.489(4) . ?
C1 C6 1.420(4) . ?
C1 C2 1.413(4) . ?
C2 C3 1.366(5) . ?
C3 C4 1.404(5) . ?
C4 C5 1.356(4) . ?
C4 C13 1.506(5) . ?
C5 C6 1.408(4) . ?
C7 C8 1.399(4) . ?
C7 C12 1.407(4) . ?
C8 C9 1.375(4) . ?
C9 C10 1.378(5) . ?
C10 C11 1.380(4) . ?
C11 C12 1.387(4) . ?
C14 C15 1.390(4) . ?
C14 C19 1.387(4) . ?
C15 C16 1.374(4) . ?
C16 C17 1.366(5) . ?
C17 C18 1.365(5) . ?
C18 C19 1.378(5) . ?
C20 C21 1.384(4) . ?
C20 C25 1.390(4) . ?
C21 C22 1.387(4) . ?
C22 C23 1.364(5) . ?
C23 C24 1.382(5) . ?
C24 C25 1.378(4) . ?
C26 C27 1.383(4) . ?
C26 C31 1.391(4) . ?
C27 C28 1.379(5) . ?
C28 C29 1.373(5) . ?
C29 C30 1.365(6) . ?
C30 C31 1.387(5) . ?
C32 C37 1.383(5) . ?
C32 C33 1.386(5) . ?
C33 C34 1.379(5) . ?
C34 C35 1.357(7) . ?
C35 C36 1.344(7) . ?
C36 C37 1.403(5) . ?
C38 C43 1.390(4) . ?
C38 C39 1.390(4) . ?
C39 C40 1.388(5) . ?
C40 C41 1.366(6) . ?
C41 C42 1.375(6) . ?
C42 C43 1.384(5) . ?
C44 C45 1.384(4) . ?
C44 C49 1.389(4) . ?
C45 C46 1.379(4) . ?
C46 C47 1.358(5) . ?
C47 C48 1.366(5) . ?
C48 C49 1.386(5) . ?
